data_7215713
loop_
_publ_author_name
'Kang, Yao'
'Wang, Fei'

_publ_section_title
;
 A highly-connected metal--organic framework based on [Co2(\m2-OH2)] units
 and mononuclear Co centers with high gas uptake capacity
;
_journal_issue 20
_journal_name_full CrystEngComm
_journal_page_first 4088
_journal_paper_doi 10.1039/c3ce42361a
_journal_volume 16
_journal_year 2014
_chemical_formula_moiety '(C108 H84 Co9 N18 O42) 5.5(C3 H7 N O)'
_chemical_formula_sum 'C124.5 H122.5 Co9 N23.5 O47.5'
_chemical_formula_weight 3238.33
_chemical_name_systematic
; 
 ? 
;
_space_group_IT_number 12
_symmetry_cell_setting monoclinic
_symmetry_space_group_name_Hall '-C 2y'
_symmetry_space_group_name_H-M 'C 1 2/m 1'
_atom_sites_solution_hydrogens geom
_atom_sites_solution_primary direct
_atom_sites_solution_secondary difmap
_audit_creation_method SHELXL-97
_cell_angle_alpha 90.00
_cell_angle_beta 112.774(5)
_cell_angle_gamma 90.00
_cell_formula_units_Z 2
_cell_length_a 31.3858(14)
_cell_length_b 24.8618(13)
_cell_length_c 13.1852(7)
_cell_measurement_reflns_used 5230
_cell_measurement_temperature 293(2)
_cell_measurement_theta_max 29.2035
_cell_measurement_theta_min 2.3385
_cell_volume 9486.4(9)
_computing_cell_refinement
;
CrysAlisPro, Agilent Technologies,
Version 1.171.35.19 (release 27-10-2011 CrysAlis171 .NET)
(compiled Oct 27 2011,15:02:11)
;
_computing_data_collection
;
CrysAlisPro, Agilent Technologies,
Version 1.171.35.19 (release 27-10-2011 CrysAlis171 .NET)
(compiled Oct 27 2011,15:02:11)
;
_computing_data_reduction
;
CrysAlisPro, Agilent Technologies,
Version 1.171.35.19 (release 27-10-2011 CrysAlis171 .NET)
(compiled Oct 27 2011,15:02:11)
;
_computing_structure_refinement 'SHELXL-97 (Sheldrick, 1997)'
_computing_structure_solution 'SHELXS-97 (Sheldrick, 1990)'
_diffrn_ambient_temperature 293(2)
_diffrn_detector_area_resol_mean 16.2083
_diffrn_measured_fraction_theta_full 0.993
_diffrn_measured_fraction_theta_max 0.993
_diffrn_measurement_device_type 'Xcalibur, Eos'
_diffrn_measurement_method '\w scans'
_diffrn_radiation_monochromator graphite
_diffrn_radiation_source 'Enhance (Mo) X-ray Source'
_diffrn_radiation_type MoK\a
_diffrn_radiation_wavelength 0.71073
_diffrn_reflns_av_R_equivalents 0.0577
_diffrn_reflns_av_sigmaI/netI 0.1364
_diffrn_reflns_limit_h_max 37
_diffrn_reflns_limit_h_min -36
_diffrn_reflns_limit_k_max 29
_diffrn_reflns_limit_k_min -18
_diffrn_reflns_limit_l_max 15
_diffrn_reflns_limit_l_min -12
_diffrn_reflns_number 15053
_diffrn_reflns_theta_full 25.00
_diffrn_reflns_theta_max 25.00
_diffrn_reflns_theta_min 2.34
_exptl_absorpt_coefficient_mu 0.824
_exptl_absorpt_correction_T_max 0.9221
_exptl_absorpt_correction_T_min 0.8525
_exptl_absorpt_correction_type multi-scan
_exptl_absorpt_process_details
;
CrysAlisPro, Agilent Technologies,
Version 1.171.35.19 (release 27-10-2011 CrysAlis171 .NET)
(compiled Oct 27 2011,15:02:11)
Empirical absorption correction using spherical harmonics,
 implemented in SCALE3 ABSPACK scaling algorithm.
;
_exptl_crystal_colour pink
_exptl_crystal_density_diffrn 0.989
_exptl_crystal_density_method 'not measured'
_exptl_crystal_description prism
_exptl_crystal_F_000 2850
_exptl_crystal_size_max 0.20
_exptl_crystal_size_mid 0.15
_exptl_crystal_size_min 0.10
_platon_squeeze_details
;
 Diffuse, disordered solvent molecules could not be adequately modeled.  The
 bypass procedure in Platon (Spek, 1990) was used to remove the electronic
 contribution from these solvents. The total potential solvent accessible void
 volume was 4864.1 \A^3^ and the electron count/cell = 441.3. 
 The reported formula includes the atoms
 used in the refinement and disordered guest molecule.

;
_refine_diff_density_max 0.932
_refine_diff_density_min -0.760
_refine_diff_density_rms 0.099
_refine_ls_extinction_method none
_refine_ls_goodness_of_fit_ref 0.955
_refine_ls_hydrogen_treatment constr
_refine_ls_matrix_type full
_refine_ls_number_parameters 421
_refine_ls_number_reflns 8517
_refine_ls_number_restraints 0
_refine_ls_restrained_S_all 0.955
_refine_ls_R_factor_all 0.0894
_refine_ls_R_factor_gt 0.0639
_refine_ls_shift/su_max 0.002
_refine_ls_shift/su_mean 0.000
_refine_ls_structure_factor_coef Fsqd
_refine_ls_weighting_details 'calc w=1/[\s^2^(Fo^2^)+(0.0818P)^2^+0.0000P] where P=(Fo^2^+2Fc^2^)/3'
_refine_ls_weighting_scheme calc
_refine_ls_wR_factor_gt 0.1787
_refine_ls_wR_factor_ref 0.1941
_reflns_number_gt 5204
_reflns_number_total 8517
_reflns_threshold_expression >2sigma(I)
_cod_data_source_file c3ce42361a2.cif
_cod_data_source_block a
_cod_original_cell_volume 9486.4(8)
_cod_original_sg_symbol_H-M C2/m
_cod_database_code 7215713

loop_
_symmetry_equiv_pos_as_xyz
'x, y, z'
'-x, y, -z'
'x+1/2, y+1/2, z'
'-x+1/2, y+1/2, -z'
'-x, -y, -z'
'x, -y, z'
'-x+1/2, -y+1/2, -z'
'x+1/2, -y+1/2, z'

loop_
_atom_site_label
_atom_site_type_symbol
_atom_site_fract_x
_atom_site_fract_y
_atom_site_fract_z
_atom_site_U_iso_or_equiv
_atom_site_adp_type
_atom_site_occupancy
_atom_site_symmetry_multiplicity
_atom_site_calc_flag
_atom_site_refinement_flags
Co1 Co 0.0000 0.0000 1.0000 0.0188(3) Uani 1 4 d S
Co2 Co 0.27567(3) 0.0000 0.93259(7) 0.0215(2) Uani 1 2 d S
Co3 Co 0.29254(3) 0.0000 0.67754(8) 0.0250(3) Uani 1 2 d S
Co4 Co 0.062676(18) -0.24465(3) 0.56307(5) 0.0200(2) Uani 1 1 d .
O1 O 0.07201(14) 0.0000 1.0441(4) 0.0279(12) Uani 1 2 d S
O11 O 0.32578(13) 0.0000 0.8512(3) 0.0239(11) Uani 1 2 d S
O4 O -0.03732(10) -0.18872(15) 0.5637(3) 0.0326(9) Uani 1 1 d .
O13 O 0.0000 -0.29144(19) 0.5000 0.0268(11) Uani 1 2 d S
N3 N 0.09360(12) -0.30072(17) 0.6962(3) 0.0283(10) Uani 1 1 d .
O3 O 0.03744(10) -0.20382(15) 0.6640(3) 0.0313(9) Uani 1 1 d .
C6 C 0.1128(2) 0.0000 1.1149(6) 0.0349(19) Uani 1 2 d S
N4 N 0.12405(12) 0.19624(17) 0.6254(3) 0.0265(10) Uani 1 1 d .
N2 N -0.00212(12) -0.06324(18) 0.8833(3) 0.0266(10) Uani 1 1 d .
O8 O 0.24625(11) 0.05979(17) 0.6713(3) 0.0422(10) Uani 1 1 d .
O10 O 0.40981(12) 0.20980(16) 0.5287(3) 0.0405(10) Uani 1 1 d .
N1 N 0.22331(18) 0.0000 0.9991(5) 0.0359(17) Uani 1 2 d S
C12 C -0.00117(15) -0.1812(2) 0.6446(4) 0.0219(11) Uani 1 1 d .
O12 O 0.26033(18) 0.0000 0.5049(4) 0.0522(16) Uani 1 2 d S
O6 O 0.18639(12) -0.44189(18) 0.9562(3) 0.0484(11) Uani 1 1 d .
C21 C 0.19305(14) 0.1199(2) 0.6982(4) 0.0279(12) Uani 1 1 d .
O7 O 0.23869(12) 0.05968(19) 0.8311(3) 0.0528(12) Uani 1 1 d .
C9 C -0.00219(14) -0.1406(2) 0.7289(4) 0.0236(11) Uani 1 1 d .
O2 O 0.12297(17) 0.0000 1.2154(4) 0.073(2) Uani 1 2 d S
N5 N 0.33830(14) 0.0615(2) 0.6692(4) 0.0437(13) Uani 1 1 d .
O5 O 0.13480(16) -0.4207(2) 1.0255(4) 0.0868(19) Uani 1 1 d .
C22 C 0.17780(17) 0.1392(2) 0.5924(4) 0.0380(14) Uani 1 1 d .
H22A H 0.1906 0.1269 0.5438 0.046 Uiso 1 1 calc R
C24 C 0.22954(15) 0.0753(2) 0.7359(4) 0.0310(13) Uani 1 1 d .
C3 C 0.1512(2) 0.0000 1.0738(6) 0.0327(18) Uani 1 2 d S
C11 C 0.03318(18) -0.0958(2) 0.9016(4) 0.0427(15) Uani 1 1 d .
H11A H 0.0582 -0.0926 0.9684 0.051 Uiso 1 1 calc R
C7 C -0.03839(17) -0.0709(3) 0.7869(4) 0.0438(16) Uani 1 1 d .
H7A H -0.0643 -0.0493 0.7709 0.053 Uiso 1 1 calc R
C20 C 0.17349(17) 0.1403(2) 0.7668(4) 0.0416(15) Uani 1 1 d .
H20A H 0.1835 0.1285 0.8392 0.050 Uiso 1 1 calc R
C10 C 0.03578(16) -0.1345(2) 0.8287(4) 0.0383(14) Uani 1 1 d .
H10A H 0.0620 -0.1559 0.8455 0.046 Uiso 1 1 calc R
C8 C -0.03886(16) -0.1091(2) 0.7114(4) 0.0376(14) Uani 1 1 d .
H8A H -0.0651 -0.1131 0.6471 0.045 Uiso 1 1 calc R
C23 C 0.14275(15) 0.1776(2) 0.5596(4) 0.0330(13) Uani 1 1 d .
H23A H 0.1322 0.1905 0.4879 0.040 Uiso 1 1 calc R
C19 C 0.13909(16) 0.1782(2) 0.7286(4) 0.0392(15) Uani 1 1 d .
H19A H 0.1260 0.1917 0.7758 0.047 Uiso 1 1 calc R
C2 C 0.1420(2) 0.0000 0.9632(6) 0.054(3) Uani 1 2 d S
H2A H 0.1117 0.0000 0.9117 0.064 Uiso 1 2 calc SR
C14 C 0.15432(19) -0.3628(3) 0.7982(5) 0.061(2) Uani 1 1 d .
H14A H 0.1824 -0.3784 0.8070 0.073 Uiso 1 1 calc R
C15 C 0.1325(2) -0.3749(3) 0.8671(5) 0.0504(17) Uani 1 1 d .
C17 C 0.0741(2) -0.3131(3) 0.7665(5) 0.061(2) Uani 1 1 d .
H17A H 0.0464 -0.2962 0.7576 0.074 Uiso 1 1 calc R
C16 C 0.0922(2) -0.3494(3) 0.8518(6) 0.070(2) Uani 1 1 d .
H16A H 0.0769 -0.3563 0.8984 0.084 Uiso 1 1 calc R
C4 C 0.1969(3) 0.0000 1.1457(7) 0.068(3) Uani 1 2 d S
H4A H 0.2051 0.0000 1.2214 0.081 Uiso 1 2 calc SR
C27 C 0.3961(2) 0.1363(3) 0.6234(5) 0.068(2) Uani 1 1 d .
C29 C 0.3215(3) 0.1002(4) 0.5943(7) 0.093(3) Uani 1 1 d .
H29A H 0.2896 0.1015 0.5556 0.111 Uiso 1 1 calc R
C13 C 0.1327(2) -0.3259(3) 0.7138(5) 0.066(2) Uani 1 1 d .
H13A H 0.1473 -0.3184 0.6660 0.080 Uiso 1 1 calc R
C18 C 0.1538(2) -0.4161(3) 0.9584(5) 0.066(2) Uani 1 1 d .
C5 C 0.2306(2) 0.0000 1.0997(7) 0.052(3) Uani 1 2 d S
H5A H 0.2614 0.0000 1.1488 0.062 Uiso 1 2 calc SR
C1 C 0.1792(3) 0.0000 0.9299(7) 0.067(3) Uani 1 2 d S
H1A H 0.1728 0.0000 0.8549 0.080 Uiso 1 2 calc SR
C28 C 0.3498(2) 0.1413(3) 0.5681(6) 0.071(2) Uani 1 1 d .
H28A H 0.3367 0.1687 0.5174 0.086 Uiso 1 1 calc R
C30 C 0.4263(2) 0.1749(4) 0.5901(6) 0.074(3) Uani 1 1 d .
O9 O 0.46817(16) 0.1609(3) 0.6246(5) 0.133(3) Uani 1 1 d .
C26 C 0.4134(3) 0.0996(4) 0.7065(7) 0.113(4) Uani 1 1 d .
H26A H 0.4450 0.0961 0.7467 0.136 Uiso 1 1 calc R
C25 C 0.3809(3) 0.0669(4) 0.7287(8) 0.142(5) Uani 1 1 d .
H25A H 0.3920 0.0474 0.7940 0.171 Uiso 1 1 calc R

loop_
_atom_site_aniso_label
_atom_site_aniso_U_11
_atom_site_aniso_U_22
_atom_site_aniso_U_33
_atom_site_aniso_U_23
_atom_site_aniso_U_13
_atom_site_aniso_U_12
Co1 0.0226(6) 0.0204(8) 0.0164(6) 0.000 0.0107(5) 0.000
Co2 0.0191(4) 0.0222(6) 0.0214(5) 0.000 0.0059(4) 0.000
Co3 0.0245(5) 0.0230(6) 0.0320(5) 0.000 0.0161(4) 0.000
Co4 0.0199(3) 0.0165(4) 0.0230(4) 0.0005(3) 0.0077(3) 0.0000(3)
O1 0.026(3) 0.032(3) 0.028(3) 0.000 0.012(2) 0.000
O11 0.026(2) 0.023(3) 0.024(2) 0.000 0.0108(19) 0.000
O4 0.0244(17) 0.035(2) 0.0296(19) -0.0146(18) 0.0014(15) 0.0022(16)
O13 0.022(2) 0.021(3) 0.034(3) 0.000 0.008(2) 0.000
N3 0.018(2) 0.025(3) 0.040(3) 0.013(2) 0.0091(18) 0.0069(18)
O3 0.0280(18) 0.033(2) 0.0295(19) -0.0035(17) 0.0078(15) 0.0048(16)
C6 0.037(4) 0.052(6) 0.020(4) 0.000 0.016(3) 0.000
N4 0.025(2) 0.030(3) 0.026(2) 0.002(2) 0.0119(17) 0.0044(19)
N2 0.028(2) 0.029(3) 0.024(2) -0.002(2) 0.0110(17) 0.010(2)
O8 0.040(2) 0.049(3) 0.043(2) 0.009(2) 0.0226(17) 0.023(2)
O10 0.044(2) 0.037(3) 0.045(2) 0.020(2) 0.0215(18) 0.0001(19)
N1 0.028(3) 0.052(5) 0.026(3) 0.000 0.009(3) 0.000
C12 0.025(2) 0.015(3) 0.022(2) -0.002(2) 0.006(2) -0.002(2)
O12 0.063(3) 0.064(5) 0.032(3) 0.000 0.020(3) 0.000
O6 0.053(2) 0.048(3) 0.049(2) 0.021(2) 0.025(2) 0.022(2)
C21 0.023(2) 0.030(3) 0.030(3) 0.000(2) 0.010(2) 0.004(2)
O7 0.051(2) 0.066(3) 0.050(2) 0.034(2) 0.0294(19) 0.042(2)
C9 0.025(2) 0.026(3) 0.020(2) -0.007(2) 0.009(2) 0.001(2)
O2 0.033(3) 0.156(8) 0.037(3) 0.000 0.020(3) 0.000
N5 0.031(2) 0.051(3) 0.049(3) 0.032(3) 0.016(2) 0.004(2)
O5 0.095(4) 0.106(5) 0.081(4) 0.053(3) 0.057(3) 0.055(3)
C22 0.044(3) 0.044(4) 0.033(3) 0.009(3) 0.022(3) 0.019(3)
C24 0.025(3) 0.029(3) 0.039(3) 0.009(3) 0.011(2) 0.003(2)
C3 0.029(4) 0.045(5) 0.025(4) 0.000 0.011(3) 0.000
C11 0.038(3) 0.044(4) 0.032(3) -0.015(3) -0.002(2) 0.007(3)
C7 0.035(3) 0.050(4) 0.038(3) -0.019(3) 0.004(2) 0.010(3)
C20 0.045(3) 0.049(4) 0.031(3) 0.011(3) 0.015(2) 0.024(3)
C10 0.035(3) 0.044(4) 0.031(3) -0.013(3) 0.008(2) 0.009(3)
C8 0.030(3) 0.042(4) 0.033(3) -0.017(3) 0.004(2) 0.006(3)
C23 0.029(3) 0.040(4) 0.033(3) 0.008(3) 0.015(2) 0.016(3)
C19 0.032(3) 0.051(4) 0.030(3) 0.005(3) 0.008(2) 0.018(3)
C2 0.023(4) 0.101(9) 0.037(5) 0.000 0.012(4) 0.000
C14 0.044(3) 0.068(5) 0.076(5) 0.031(4) 0.029(3) 0.026(3)
C15 0.057(4) 0.056(5) 0.043(3) 0.019(3) 0.025(3) 0.018(3)
C17 0.049(4) 0.073(6) 0.069(4) 0.039(4) 0.031(3) 0.032(4)
C16 0.049(4) 0.103(7) 0.063(4) 0.037(5) 0.028(3) 0.031(4)
C4 0.040(5) 0.136(11) 0.032(5) 0.000 0.019(4) 0.000
C27 0.041(4) 0.093(6) 0.054(4) 0.041(4) 0.001(3) -0.008(4)
C29 0.059(5) 0.143(10) 0.083(6) 0.004(6) 0.036(4) -0.017(5)
C13 0.065(4) 0.083(6) 0.065(4) 0.040(4) 0.039(3) 0.038(4)
C18 0.070(4) 0.092(7) 0.048(4) 0.037(4) 0.037(4) 0.034(4)
C5 0.029(4) 0.087(8) 0.039(5) 0.000 0.012(4) 0.000
C1 0.042(5) 0.131(11) 0.029(4) 0.000 0.015(4) 0.000
C28 0.060(4) 0.074(6) 0.087(5) 0.023(5) 0.035(4) -0.008(4)
C30 0.028(3) 0.106(7) 0.078(5) 0.039(5) 0.010(3) -0.012(4)
O9 0.050(3) 0.160(7) 0.169(6) 0.129(5) 0.018(3) -0.003(3)
C26 0.079(6) 0.161(11) 0.085(6) 0.050(7) 0.015(5) -0.024(6)
C25 0.075(6) 0.164(11) 0.146(9) 0.097(8) -0.004(6) -0.064(6)

loop_
_atom_type_symbol
_atom_type_description
_atom_type_scat_dispersion_real
_atom_type_scat_dispersion_imag
_atom_type_scat_source
C C 0.0033 0.0016 'International Tables Vol C Tables 4.2.6.8 and 6.1.1.4'
H H 0.0000 0.0000 'International Tables Vol C Tables 4.2.6.8 and 6.1.1.4'
N N 0.0061 0.0033 'International Tables Vol C Tables 4.2.6.8 and 6.1.1.4'
O O 0.0106 0.0060 'International Tables Vol C Tables 4.2.6.8 and 6.1.1.4'
Co Co 0.3494 0.9721 'International Tables Vol C Tables 4.2.6.8 and 6.1.1.4'

loop_
_geom_angle_atom_site_label_1
_geom_angle_atom_site_label_2
_geom_angle_atom_site_label_3
_geom_angle
_geom_angle_site_symmetry_1
_geom_angle_site_symmetry_3
O1 Co1 O1 180.00(6) . 5_557
O1 Co1 N2 93.93(12) . 5_557
O1 Co1 N2 86.07(12) 5_557 5_557
O1 Co1 N2 86.07(12) . 6
O1 Co1 N2 93.93(12) 5_557 6
N2 Co1 N2 87.9(2) 5_557 6
O1 Co1 N2 86.07(12) . .
O1 Co1 N2 93.93(12) 5_557 .
N2 Co1 N2 180.000(1) 5_557 .
N2 Co1 N2 92.1(2) 6 .
O1 Co1 N2 93.93(12) . 2_557
O1 Co1 N2 86.07(12) 5_557 2_557
N2 Co1 N2 92.1(2) 5_557 2_557
N2 Co1 N2 180.00(16) 6 2_557
N2 Co1 N2 87.9(2) . 2_557
O7 Co2 O7 93.7(3) . 6
O7 Co2 O6 88.97(18) . 4_557
O7 Co2 O6 176.67(17) 6 4_557
O7 Co2 O6 176.67(17) . 7_547
O7 Co2 O6 88.97(18) 6 7_547
O6 Co2 O6 88.3(2) 4_557 7_547
O7 Co2 N1 86.36(14) . .
O7 Co2 N1 86.35(14) 6 .
O6 Co2 N1 91.83(15) 4_557 .
O6 Co2 N1 91.83(15) 7_547 .
O7 Co2 O11 90.73(12) . .
O7 Co2 O11 90.73(12) 6 .
O6 Co2 O11 91.23(13) 4_557 .
O6 Co2 O11 91.23(13) 7_547 .
N1 Co2 O11 175.73(19) . .
O8 Co3 O8 92.5(2) . 6
O8 Co3 O12 85.46(14) . .
O8 Co3 O12 85.46(14) 6 .
O8 Co3 O11 95.03(13) . .
O8 Co3 O11 95.03(13) 6 .
O12 Co3 O11 179.29(18) . .
O8 Co3 N5 87.65(17) . .
O8 Co3 N5 175.16(17) 6 .
O12 Co3 N5 89.73(17) . .
O11 Co3 N5 89.77(15) . .
O8 Co3 N5 175.16(17) . 6
O8 Co3 N5 87.65(17) 6 6
O12 Co3 N5 89.73(17) . 6
O11 Co3 N5 89.77(15) . 6
N5 Co3 N5 91.8(3) . 6
O3 Co4 O4 93.81(14) . 2_556
O3 Co4 O10 175.47(15) . 4_546
O4 Co4 O10 90.72(15) 2_556 4_546
O3 Co4 N3 87.55(15) . .
O4 Co4 N3 176.10(13) 2_556 .
O10 Co4 N3 87.93(16) 4_546 .
O3 Co4 O13 89.63(11) . .
O4 Co4 O13 92.45(12) 2_556 .
O10 Co4 O13 90.24(13) 4_546 .
N3 Co4 O13 91.22(13) . .
O3 Co4 N4 89.37(14) . 6
O4 Co4 N4 86.56(14) 2_556 6
O10 Co4 N4 90.84(15) 4_546 6
N3 Co4 N4 89.80(15) . 6
O13 Co4 N4 178.54(16) . 6
C6 O1 Co1 151.7(4) . .
Co3 O11 Co2 112.21(17) . .
C12 O4 Co4 137.2(3) . 2_556
Co4 O13 Co4 114.7(2) . 2_556
C13 N3 C17 114.6(5) . .
C13 N3 Co4 123.2(4) . .
C17 N3 Co4 122.2(3) . .
C12 O3 Co4 131.6(3) . .
O2 C6 O1 124.1(6) . .
O2 C6 C3 118.5(6) . .
O1 C6 C3 117.5(6) . .
C23 N4 C19 119.1(4) . .
C23 N4 Co4 120.8(3) . 6
C19 N4 Co4 119.3(3) . 6
C11 N2 C7 115.3(4) . .
C11 N2 Co1 121.3(3) . .
C7 N2 Co1 123.3(3) . .
C24 O8 Co3 133.4(4) . .
C30 O10 Co4 129.7(4) . 4_556
C5 N1 C1 116.2(6) . .
C5 N1 Co2 125.2(5) . .
C1 N1 Co2 118.6(5) . .
O4 C12 O3 126.4(4) . .
O4 C12 C9 117.6(4) . .
O3 C12 C9 116.0(4) . .
C18 O6 Co2 127.4(4) . 7_547
C22 C21 C20 118.1(5) . .
C22 C21 C24 120.3(4) . .
C20 C21 C24 121.6(5) . .
C24 O7 Co2 138.2(4) . .
C8 C9 C10 117.5(5) . .
C8 C9 C12 121.8(4) . .
C10 C9 C12 120.7(4) . .
C25 N5 C29 113.7(6) . .
C25 N5 Co3 127.9(5) . .
C29 N5 Co3 118.4(4) . .
C21 C22 C23 118.6(5) . .
C21 C22 H22A 120.7 . .
C23 C22 H22A 120.7 . .
O8 C24 O7 127.8(5) . .
O8 C24 C21 118.2(4) . .
O7 C24 C21 114.0(5) . .
C4 C3 C2 117.7(6) . .
C4 C3 C6 121.2(6) . .
C2 C3 C6 121.1(6) . .
N2 C11 C10 124.9(5) . .
N2 C11 H11A 117.6 . .
C10 C11 H11A 117.6 . .
N2 C7 C8 123.3(5) . .
N2 C7 H7A 118.3 . .
C8 C7 H7A 118.3 . .
C19 C20 C21 120.1(5) . .
C19 C20 H20A 119.9 . .
C21 C20 H20A 119.9 . .
C9 C10 C11 118.0(5) . .
C9 C10 H10A 121.0 . .
C11 C10 H10A 121.0 . .
C9 C8 C7 121.0(5) . .
C9 C8 H8A 119.5 . .
C7 C8 H8A 119.5 . .
N4 C23 C22 122.7(5) . .
N4 C23 H23A 118.6 . .
C22 C23 H23A 118.6 . .
N4 C19 C20 121.4(5) . .
N4 C19 H19A 119.3 . .
C20 C19 H19A 119.3 . .
C3 C2 C1 118.4(7) . .
C3 C2 H2A 120.8 . .
C1 C2 H2A 120.8 . .
C15 C14 C13 117.4(6) . .
C15 C14 H14A 121.3 . .
C13 C14 H14A 121.3 . .
C16 C15 C14 118.4(6) . .
C16 C15 C18 121.9(6) . .
C14 C15 C18 119.7(5) . .
N3 C17 C16 124.4(5) . .
N3 C17 H17A 117.8 . .
C16 C17 H17A 117.8 . .
C15 C16 C17 119.4(6) . .
C15 C16 H16A 120.3 . .
C17 C16 H16A 120.3 . .
C3 C4 C5 117.3(7) . .
C3 C4 H4A 121.3 . .
C5 C4 H4A 121.3 . .
C26 C27 C28 120.0(7) . .
C26 C27 C30 123.6(6) . .
C28 C27 C30 116.4(6) . .
N5 C29 C28 124.7(7) . .
N5 C29 H29A 117.6 . .
C28 C29 H29A 117.6 . .
N3 C13 C14 125.8(6) . .
N3 C13 H13A 117.1 . .
C14 C13 H13A 117.1 . .
O5 C18 O6 127.3(6) . .
O5 C18 C15 115.9(6) . .
O6 C18 C15 116.8(5) . .
N1 C5 C4 126.4(7) . .
N1 C5 H5A 116.8 . .
C4 C5 H5A 116.8 . .
N1 C1 C2 123.9(8) . .
N1 C1 H1A 118.0 . .
C2 C1 H1A 118.0 . .
C27 C28 C29 115.3(7) . .
C27 C28 H28A 122.3 . .
C29 C28 H28A 122.3 . .
O10 C30 O9 125.4(6) . .
O10 C30 C27 120.6(5) . .
O9 C30 C27 113.5(7) . .
C27 C26 C25 117.1(7) . .
C27 C26 H26A 121.5 . .
C25 C26 H26A 121.5 . .
N5 C25 C26 127.0(8) . .
N5 C25 H25A 116.5 . .
C26 C25 H25A 116.5 . .

loop_
_geom_bond_atom_site_label_1
_geom_bond_atom_site_label_2
_geom_bond_distance
_geom_bond_site_symmetry_2
Co1 O1 2.104(4) .
Co1 O1 2.104(4) 5_557
Co1 N2 2.183(4) 5_557
Co1 N2 2.183(4) 6
Co1 N2 2.183(4) .
Co1 N2 2.183(4) 2_557
Co2 O7 2.034(4) .
Co2 O7 2.034(4) 6
Co2 O6 2.074(4) 4_557
Co2 O6 2.074(4) 7_547
Co2 N1 2.142(6) .
Co2 O11 2.220(4) .
Co3 O8 2.058(4) .
Co3 O8 2.058(4) 6
Co3 O12 2.103(5) .
Co3 O11 2.117(4) .
Co3 N5 2.130(5) .
Co3 N5 2.130(5) 6
Co4 O3 2.061(3) .
Co4 O4 2.081(3) 2_556
Co4 O10 2.074(4) 4_546
Co4 N3 2.155(4) .
Co4 O13 2.156(3) .
Co4 N4 2.147(4) 6
O1 C6 1.259(8) .
O4 C12 1.235(5) .
O4 Co4 2.081(3) 2_556
O13 Co4 2.156(3) 2_556
N3 C13 1.315(7) .
N3 C17 1.330(7) .
O3 C12 1.269(5) .
C6 O2 1.237(8) .
C6 C3 1.500(9) .
N4 C23 1.306(6) .
N4 C19 1.334(6) .
N4 Co4 2.147(4) 6
N2 C11 1.317(6) .
N2 C7 1.352(6) .
O8 C24 1.222(6) .
O10 C30 1.164(8) .
O10 Co4 2.074(4) 4_556
N1 C5 1.256(9) .
N1 C1 1.330(9) .
C12 C9 1.509(6) .
O6 C18 1.216(7) .
O6 Co2 2.074(4) 7_547
C21 C22 1.374(7) .
C21 C20 1.372(7) .
C21 C24 1.531(7) .
O7 C24 1.238(6) .
C9 C8 1.337(6) .
C9 C10 1.400(6) .
N5 C25 1.267(8) .
N5 C29 1.334(10) .
O5 C18 1.249(7) .
C22 C23 1.393(7) .
C22 H22A 0.9300 .
C3 C4 1.379(10) .
C3 C2 1.372(10) .
C11 C10 1.385(7) .
C11 H11A 0.9300 .
C7 C8 1.370(7) .
C7 H7A 0.9300 .
C20 C19 1.374(7) .
C20 H20A 0.9300 .
C10 H10A 0.9300 .
C8 H8A 0.9300 .
C23 H23A 0.9300 .
C19 H19A 0.9300 .
C2 C1 1.398(10) .
C2 H2A 0.9300 .
C14 C15 1.366(8) .
C14 C13 1.398(8) .
C14 H14A 0.9300 .
C15 C16 1.361(8) .
C15 C18 1.524(8) .
C17 C16 1.381(8) .
C17 H17A 0.9300 .
C16 H16A 0.9300 .
C4 C5 1.410(10) .
C4 H4A 0.9300 .
C27 C26 1.367(10) .
C27 C28 1.358(8) .
C27 C30 1.527(9) .
C29 C28 1.479(10) .
C29 H29A 0.9300 .
C13 H13A 0.9300 .
C5 H5A 0.9300 .
C1 H1A 0.9300 .
C28 H28A 0.9300 .
C30 O9 1.260(7) .
C26 C25 1.421(10) .
C26 H26A 0.9300 .
C25 H25A 0.9300 .

loop_
_platon_squeeze_void_nr
_platon_squeeze_void_average_x
_platon_squeeze_void_average_y
_platon_squeeze_void_average_z
_platon_squeeze_void_volume
_platon_squeeze_void_count_electrons
1 -0.013 0.200 -0.038 4864.1 441.3
